data_4313019
loop_
_publ_author_name
'Chuanjiang Hu'
'Thoi D. Nguyen'
'Paul S. Wagenknecht'
'Lawrence C. Nathan'

_publ_section_title
;
 Solution-State and Solid-State Structural Characterization of Complexes
 of a New Macrocyclic Ligand Containing the 1,5-Diazacyclooctane Subunit
;
_journal_name_full 'Inorganic Chemistry'
_journal_page_first 742
_journal_page_last 749
_journal_paper_doi 10.1021/ic020495o
_journal_volume 42
_journal_year 2003
_chemical_formula_moiety 'C15 H28 Co N6 S2, C F3 O3 S'
_chemical_formula_sum 'C16 H28 Co F3 N6 O3 S3'
_chemical_formula_weight 564.55
_chemical_name_systematic
;
  ?
;
_space_group_IT_number 14
_symmetry_cell_setting monoclinic
_symmetry_space_group_name_Hall '-P 2yn'
_symmetry_space_group_name_H-M 'P 1 21/n 1'
_atom_sites_solution_hydrogens geom
_atom_sites_solution_primary Patterson
_atom_sites_solution_secondary difmap
_audit_creation_method SHELXL
_cell_angle_alpha 90.00
_cell_angle_beta 109.165(12)
_cell_angle_gamma 90.00
_cell_formula_units_Z 4
_cell_length_a 13.230(3)
_cell_length_b 11.446(2)
_cell_length_c 16.238(2)
_cell_measurement_reflns_used 30
_cell_measurement_temperature 298
_cell_measurement_theta_max 12.50
_cell_measurement_theta_min 4.83
_cell_volume 2322.6(7)
_computing_cell_refinement 'Siemens XSCANS'
_computing_data_collection 'Siemens XSCANS'
_computing_data_reduction 'Siemens SHELXTL'
_computing_molecular_graphics 'Siemens SHELXTL'
_computing_publication_material 'Siemens SHELXTL'
_computing_structure_refinement 'Siemens SHELXTL'
_computing_structure_solution 'Siemens SHELXTL'
_diffrn_ambient_temperature 298
_diffrn_measurement_device_type 'Siemens P4'
_diffrn_measurement_method '\w scans'
_diffrn_radiation_monochromator graphite
_diffrn_radiation_source 'fine-focus sealed tube'
_diffrn_radiation_type MoK\a
_diffrn_radiation_wavelength 0.71073
_diffrn_reflns_av_R_equivalents 0.0358
_diffrn_reflns_av_sigmaI/netI 0.0544
_diffrn_reflns_limit_h_max 15
_diffrn_reflns_limit_h_min -1
_diffrn_reflns_limit_k_max 1
_diffrn_reflns_limit_k_min -13
_diffrn_reflns_limit_l_max 18
_diffrn_reflns_limit_l_min -19
_diffrn_reflns_number 5042
_diffrn_reflns_theta_max 25.00
_diffrn_reflns_theta_min 2.41
_diffrn_standards_decay_% 3.8%
_diffrn_standards_interval_count 97
_diffrn_standards_number 3
_exptl_absorpt_coefficient_mu 1.064
_exptl_absorpt_correction_T_max 0.879
_exptl_absorpt_correction_T_min 0.724
_exptl_absorpt_correction_type psi-scan
_exptl_absorpt_process_details 'Siemens SHELXTL'
_exptl_crystal_colour 'ruby red'
_exptl_crystal_density_diffrn 1.615
_exptl_crystal_description 'irregular block'
_exptl_crystal_F_000 1168
_exptl_crystal_size_max 0.38
_exptl_crystal_size_mid 0.30
_exptl_crystal_size_min 0.12
_refine_diff_density_max 0.616
_refine_diff_density_min -0.887
_refine_diff_density_rms 0.165
_refine_ls_extinction_coef 0.0038(11)
_refine_ls_extinction_expression Fc^*^=kFc[1+0.001xFc^2^\l^3^/sin(2\q)]^-1/4^
_refine_ls_extinction_method SHELXL
_refine_ls_goodness_of_fit_ref 0.944
_refine_ls_hydrogen_treatment none
_refine_ls_matrix_type full
_refine_ls_number_parameters 290
_refine_ls_number_reflns 3994
_refine_ls_number_restraints 0
_refine_ls_R_factor_gt 0.0624
_refine_ls_shift/su_max 0.000
_refine_ls_shift/su_mean 0.000
_refine_ls_structure_factor_coef Fsqd
_refine_ls_weighting_details ' w=1/[\s^2^(Fo^2^)+(0.1231P)^2^+6.0776P] where P=(Fo^2^+2Fc^2^)/3'
_refine_ls_weighting_scheme calc
_refine_ls_wR_factor_ref 0.1690
_reflns_number_gt 2541
_reflns_number_total 4008
_reflns_threshold_expression >2sigma(I)
_cod_data_source_file ic020495o_2.cif
_cod_data_source_block coc3cy
_cod_depositor_comments
;
The following automatic conversions were performed:

'_symmetry_cell_setting' value 'Monoclinic' changed to 'monoclinic'
according to the built-in table from CIF Core dictionary named
'cif_core.dic' version 2.4.1 from 2010-06-29.

Automatic conversion script
Id: cif_fix_values 1646 2011-03-28 12:23:43Z adriana 
;
_cod_database_code 4313019

loop_
_symmetry_equiv_pos_as_xyz
'x, y, z'
'-x+1/2, y+1/2, -z+1/2'
'-x, -y, -z'
'x-1/2, -y-1/2, z-1/2'

loop_
_atom_site_label
_atom_site_type_symbol
_atom_site_fract_x
_atom_site_fract_y
_atom_site_fract_z
_atom_site_U_iso_or_equiv
_atom_site_adp_type
_atom_site_occupancy
_atom_site_calc_flag
_atom_site_refinement_flags
_atom_site_disorder_group
Co Co 0.53608(6) 0.73864(8) 0.77026(5) 0.0379(3) Uani 1 d . .
N1 N 0.5196(4) 0.7280(5) 0.6454(3) 0.0419(13) Uani 1 d . .
H1 H 0.5868(4) 0.7196(5) 0.6425(3) 0.050 Uiso 1 calc R .
N2 N 0.5487(4) 0.9110(5) 0.7618(3) 0.0448(13) Uani 1 d . .
N3 N 0.5538(5) 0.7629(5) 0.8960(4) 0.0504(14) Uani 1 d . .
N4 N 0.5250(4) 0.5690(5) 0.7888(4) 0.0483(14) Uani 1 d . .
H4 H 0.5928(4) 0.5402(5) 0.8045(4) 0.058 Uiso 1 calc R .
N5 N 0.6840(5) 0.7184(5) 0.7960(4) 0.0464(13) Uani 1 d . .
N6 N 0.3847(5) 0.7430(5) 0.7341(4) 0.0466(14) Uani 1 d . .
S1 S 0.9044(2) 0.7358(2) 0.8514(2) 0.0633(6) Uani 1 d . .
S2 S 0.16382(15) 0.7561(2) 0.68100(14) 0.0625(6) Uani 1 d . .
C1 C 0.4877(7) 0.5169(7) 0.6339(5) 0.060(2) Uani 1 d . .
H1A H 0.5645(7) 0.5085(7) 0.6479(5) 0.072 Uiso 1 calc R .
H1B H 0.4538(7) 0.4569(7) 0.5917(5) 0.072 Uiso 1 calc R .
C2 C 0.4556(6) 0.6325(7) 0.5930(4) 0.054(2) Uani 1 d . .
H2A H 0.4637(6) 0.6328(7) 0.5357(4) 0.065 Uiso 1 calc R .
H2B H 0.3807(6) 0.6458(7) 0.5854(4) 0.065 Uiso 1 calc R .
C3 C 0.4823(6) 0.8447(6) 0.6093(4) 0.053(2) Uani 1 d . .
H3A H 0.4077(6) 0.8553(6) 0.6039(4) 0.064 Uiso 1 calc R .
H3B H 0.4895(6) 0.8532(6) 0.5520(4) 0.064 Uiso 1 calc R .
C4 C 0.5502(6) 0.9326(6) 0.6708(4) 0.051(2) Uani 1 d . .
H4A H 0.5236(6) 1.0105(6) 0.6522(4) 0.061 Uiso 1 calc R .
H4B H 0.6231(6) 0.9276(6) 0.6701(4) 0.061 Uiso 1 calc R .
C5 C 0.6523(6) 0.9633(6) 0.8229(5) 0.054(2) Uani 1 d . .
H5A H 0.7120(6) 0.9285(6) 0.8096(5) 0.065 Uiso 1 calc R .
H5B H 0.6527(6) 1.0464(6) 0.8111(5) 0.065 Uiso 1 calc R .
C6 C 0.6700(7) 0.9467(7) 0.9193(5) 0.067(2) Uani 1 d . .
H6A H 0.6214(7) 0.9982(7) 0.9356(5) 0.081 Uiso 1 calc R .
H6B H 0.7423(7) 0.9713(7) 0.9517(5) 0.081 Uiso 1 calc R .
C7 C 0.6542(7) 0.8230(7) 0.9477(5) 0.060(2) Uani 1 d . .
H7A H 0.7142(7) 0.7758(7) 0.9457(5) 0.072 Uiso 1 calc R .
H7B H 0.6566(7) 0.8258(7) 1.0080(5) 0.072 Uiso 1 calc R .
C8 C 0.5583(7) 0.6436(7) 0.9342(5) 0.064(2) Uani 1 d . .
H8A H 0.5325(7) 0.6466(7) 0.9836(5) 0.077 Uiso 1 calc R .
H8B H 0.6318(7) 0.6165(7) 0.9548(5) 0.077 Uiso 1 calc R .
C9 C 0.4906(7) 0.5593(7) 0.8670(5) 0.059(2) Uani 1 d . .
H9A H 0.5010(7) 0.4802(7) 0.8895(5) 0.071 Uiso 1 calc R .
H9B H 0.4154(7) 0.5790(7) 0.8522(5) 0.071 Uiso 1 calc R .
C10 C 0.4598(6) 0.4958(6) 0.7157(5) 0.054(2) Uani 1 d . .
H10A H 0.3846(6) 0.5130(6) 0.7042(5) 0.065 Uiso 1 calc R .
H10B H 0.4714(6) 0.4141(6) 0.7319(5) 0.065 Uiso 1 calc R .
C11 C 0.4554(7) 0.9724(7) 0.7743(5) 0.063(2) Uani 1 d . .
H11A H 0.3922(7) 0.9532(7) 0.7255(5) 0.076 Uiso 1 calc R .
H11B H 0.4670(7) 1.0559(7) 0.7722(5) 0.076 Uiso 1 calc R .
C12 C 0.4321(8) 0.9450(8) 0.8593(6) 0.072(2) Uani 1 d . .
H12A H 0.4694(8) 1.0034(8) 0.9017(6) 0.086 Uiso 1 calc R .
H12B H 0.3562(8) 0.9580(8) 0.8475(6) 0.086 Uiso 1 calc R .
C13 C 0.4583(7) 0.8272(7) 0.9041(5) 0.066(2) Uani 1 d . .
H13A H 0.4693(7) 0.8385(7) 0.9656(5) 0.079 Uiso 1 calc R .
H13B H 0.3961(7) 0.7772(7) 0.8811(5) 0.079 Uiso 1 calc R .
C14 C 0.7766(6) 0.7237(5) 0.8175(4) 0.0422(15) Uani 1 d . .
C15 C 0.2924(6) 0.7480(6) 0.7122(4) 0.044(2) Uani 1 d . .
O1 O 0.6097(4) 0.2569(6) 0.9135(4) 0.079(2) Uani 1 d . .
O2 O 0.7841(4) 0.2195(5) 0.9015(4) 0.0651(15) Uani 1 d . .
O3 O 0.7072(5) 0.4116(5) 0.8702(4) 0.075(2) Uani 1 d . .
S3 S 0.71046(14) 0.3021(2) 0.91489(11) 0.0500(5) Uani 1 d . .
C16 C 0.7726(7) 0.3438(10) 1.0271(6) 0.075(3) Uani 1 d . .
F1 F 0.8649(4) 0.3952(7) 1.0387(4) 0.121(3) Uani 1 d . .
F2 F 0.7122(5) 0.4153(6) 1.0543(4) 0.109(2) Uani 1 d . .
F3 F 0.7890(7) 0.2538(8) 1.0791(4) 0.136(3) Uani 1 d . .

loop_
_atom_site_aniso_label
_atom_site_aniso_U_11
_atom_site_aniso_U_22
_atom_site_aniso_U_33
_atom_site_aniso_U_23
_atom_site_aniso_U_13
_atom_site_aniso_U_12
Co 0.0341(5) 0.0450(6) 0.0379(5) 0.0022(4) 0.0165(4) 0.0005(4)
N1 0.041(3) 0.047(3) 0.042(3) -0.001(2) 0.018(2) 0.003(2)
N2 0.046(3) 0.047(3) 0.044(3) 0.004(2) 0.019(3) 0.006(3)
N3 0.062(4) 0.052(3) 0.043(3) 0.003(3) 0.024(3) -0.003(3)
N4 0.047(3) 0.056(4) 0.049(3) 0.004(3) 0.025(3) -0.003(3)
N5 0.045(3) 0.047(3) 0.050(3) 0.006(3) 0.019(3) 0.002(3)
N6 0.039(3) 0.039(3) 0.067(4) -0.001(3) 0.024(3) 0.004(2)
S1 0.0360(10) 0.0595(12) 0.0866(15) -0.0090(10) 0.0096(9) -0.0018(9)
S2 0.0368(10) 0.091(2) 0.0620(12) -0.0066(10) 0.0190(9) 0.0021(9)
C1 0.067(5) 0.053(4) 0.060(4) -0.014(4) 0.022(4) 0.003(4)
C2 0.056(4) 0.059(4) 0.045(4) 0.000(3) 0.014(3) 0.008(4)
C3 0.062(4) 0.060(5) 0.040(3) 0.009(3) 0.021(3) 0.004(4)
C4 0.059(4) 0.048(4) 0.051(4) 0.015(3) 0.022(3) 0.014(3)
C5 0.062(4) 0.032(3) 0.063(4) -0.001(3) 0.015(4) -0.015(3)
C6 0.081(6) 0.054(5) 0.058(4) -0.011(4) 0.010(4) -0.013(4)
C7 0.078(5) 0.054(4) 0.044(4) -0.005(3) 0.014(4) -0.016(4)
C8 0.089(6) 0.063(5) 0.048(4) 0.017(4) 0.031(4) 0.002(4)
C9 0.074(5) 0.054(4) 0.060(4) 0.009(4) 0.036(4) -0.012(4)
C10 0.060(5) 0.039(4) 0.067(5) -0.001(3) 0.024(4) -0.004(3)
C11 0.071(5) 0.060(5) 0.068(5) 0.005(4) 0.036(4) 0.019(4)
C12 0.089(6) 0.069(5) 0.073(5) -0.003(4) 0.047(5) 0.012(5)
C13 0.081(6) 0.069(5) 0.063(5) -0.006(4) 0.046(4) 0.001(4)
C14 0.047(4) 0.033(3) 0.049(4) 0.002(3) 0.019(3) -0.004(3)
C15 0.047(4) 0.045(4) 0.049(4) 0.000(3) 0.027(3) 0.007(3)
O1 0.045(3) 0.112(5) 0.084(4) -0.007(3) 0.027(3) -0.019(3)
O2 0.066(3) 0.068(3) 0.076(4) -0.008(3) 0.043(3) 0.002(3)
O3 0.070(4) 0.079(4) 0.082(4) 0.018(3) 0.034(3) 0.007(3)
S3 0.0406(10) 0.0641(12) 0.0493(10) -0.0009(8) 0.0203(8) -0.0025(8)
C16 0.054(5) 0.112(8) 0.060(5) -0.010(5) 0.021(4) 0.007(5)
F1 0.065(3) 0.185(7) 0.101(4) -0.059(5) 0.012(3) -0.023(4)
F2 0.099(4) 0.145(6) 0.092(4) -0.043(4) 0.045(3) 0.017(4)
F3 0.149(7) 0.198(9) 0.064(4) 0.041(4) 0.039(4) 0.060(6)

loop_
_atom_type_symbol
_atom_type_description
_atom_type_scat_dispersion_real
_atom_type_scat_dispersion_imag
_atom_type_scat_source
C C 0.0033 0.0016 'International Tables Vol C Tables 4.2.6.8 and 6.1.1.4'
H H 0.0000 0.0000 'International Tables Vol C Tables 4.2.6.8 and 6.1.1.4'
N N 0.0061 0.0033 'International Tables Vol C Tables 4.2.6.8 and 6.1.1.4'
O O 0.0106 0.0060 'International Tables Vol C Tables 4.2.6.8 and 6.1.1.4'
F F 0.0171 0.0103 'International Tables Vol C Tables 4.2.6.8 and 6.1.1.4'
S S 0.1246 0.1234 'International Tables Vol C Tables 4.2.6.8 and 6.1.1.4'
Co Co 0.3494 0.9721 'International Tables Vol C Tables 4.2.6.8 and 6.1.1.4'

loop_
_geom_angle_atom_site_label_1
_geom_angle_atom_site_label_2
_geom_angle_atom_site_label_3
_geom_angle
_geom_angle_site_symmetry_1
_geom_angle_site_symmetry_3
_geom_angle_publ_flag
N5 Co N6 172.6(2) . . ?
N5 Co N1 88.6(2) . . ?
N6 Co N1 86.2(2) . . ?
N5 Co N4 88.2(2) . . ?
N6 Co N4 87.1(2) . . ?
N1 Co N4 96.1(2) . . ?
N5 Co N2 91.9(2) . . ?
N6 Co N2 93.2(2) . . ?
N1 Co N2 88.5(2) . . ?
N4 Co N2 175.4(2) . . ?
N5 Co N3 91.5(3) . . ?
N6 Co N3 94.1(3) . . ?
N1 Co N3 175.5(2) . . ?
N4 Co N3 88.3(2) . . ?
N2 Co N3 87.0(2) . . ?
C2 N1 C3 112.9(5) . . ?
C2 N1 Co 119.3(4) . . ?
C3 N1 Co 105.2(4) . . ?
C2 N1 H1 106.2 . . ?
C3 N1 H1 106.2 . . ?
Co N1 H1 106.2 . . ?
C11 N2 C4 109.6(5) . . ?
C11 N2 C5 109.5(6) . . ?
C4 N2 C5 106.0(5) . . ?
C11 N2 Co 111.5(5) . . ?
C4 N2 Co 105.0(4) . . ?
C5 N2 Co 114.9(4) . . ?
C7 N3 C8 106.4(6) . . ?
C7 N3 C13 110.2(6) . . ?
C8 N3 C13 109.3(6) . . ?
C7 N3 Co 115.2(4) . . ?
C8 N3 Co 105.8(4) . . ?
C13 N3 Co 109.7(5) . . ?
C10 N4 C9 112.5(5) . . ?
C10 N4 Co 119.2(4) . . ?
C9 N4 Co 105.2(4) . . ?
C10 N4 H4 106.4 . . ?
C9 N4 H4 106.4 . . ?
Co N4 H4 106.4 . . ?
C14 N5 Co 169.0(6) . . ?
C15 N6 Co 178.6(5) . . ?
C2 C1 C10 114.9(6) . . ?
C2 C1 H1A 108.5 . . ?
C10 C1 H1A 108.5 . . ?
C2 C1 H1B 108.5 . . ?
C10 C1 H1B 108.5 . . ?
H1A C1 H1B 107.5 . . ?
N1 C2 C1 112.3(6) . . ?
N1 C2 H2A 109.2 . . ?
C1 C2 H2A 109.2 . . ?
N1 C2 H2B 109.2 . . ?
C1 C2 H2B 109.2 . . ?
H2A C2 H2B 107.9 . . ?
N1 C3 C4 107.2(5) . . ?
N1 C3 H3A 110.3 . . ?
C4 C3 H3A 110.3 . . ?
N1 C3 H3B 110.3 . . ?
C4 C3 H3B 110.3 . . ?
H3A C3 H3B 108.5 . . ?
C3 C4 N2 110.3(6) . . ?
C3 C4 H4A 109.6 . . ?
N2 C4 H4A 109.6 . . ?
C3 C4 H4B 109.6 . . ?
N2 C4 H4B 109.6 . . ?
H4A C4 H4B 108.1 . . ?
C6 C5 N2 115.0(6) . . ?
C6 C5 H5A 108.5 . . ?
N2 C5 H5A 108.5 . . ?
C6 C5 H5B 108.5 . . ?
N2 C5 H5B 108.5 . . ?
H5A C5 H5B 107.5 . . ?
C5 C6 C7 116.0(6) . . ?
C5 C6 H6A 108.3 . . ?
C7 C6 H6A 108.3 . . ?
C5 C6 H6B 108.3 . . ?
C7 C6 H6B 108.3 . . ?
H6A C6 H6B 107.4 . . ?
N3 C7 C6 116.3(6) . . ?
N3 C7 H7A 108.2 . . ?
C6 C7 H7A 108.2 . . ?
N3 C7 H7B 108.2 . . ?
C6 C7 H7B 108.2 . . ?
H7A C7 H7B 107.4 . . ?
N3 C8 C9 110.5(6) . . ?
N3 C8 H8A 109.5 . . ?
C9 C8 H8A 109.5 . . ?
N3 C8 H8B 109.5 . . ?
C9 C8 H8B 109.5 . . ?
H8A C8 H8B 108.1 . . ?
N4 C9 C8 107.1(6) . . ?
N4 C9 H9A 110.3 . . ?
C8 C9 H9A 110.3 . . ?
N4 C9 H9B 110.3 . . ?
C8 C9 H9B 110.3 . . ?
H9A C9 H9B 108.5 . . ?
N4 C10 C1 111.6(6) . . ?
N4 C10 H10A 109.3 . . ?
C1 C10 H10A 109.3 . . ?
N4 C10 H10B 109.3 . . ?
C1 C10 H10B 109.3 . . ?
H10A C10 H10B 108.0 . . ?
N2 C11 C12 116.3(6) . . ?
N2 C11 H11A 108.2 . . ?
C12 C11 H11A 108.2 . . ?
N2 C11 H11B 108.2 . . ?
C12 C11 H11B 108.2 . . ?
H11A C11 H11B 107.4 . . ?
C13 C12 C11 121.9(7) . . ?
C13 C12 H12A 106.9 . . ?
C11 C12 H12A 106.9 . . ?
C13 C12 H12B 106.9 . . ?
C11 C12 H12B 106.9 . . ?
H12A C12 H12B 106.7 . . ?
N3 C13 C12 117.3(6) . . ?
N3 C13 H13A 108.0 . . ?
C12 C13 H13A 108.0 . . ?
N3 C13 H13B 108.0 . . ?
C12 C13 H13B 108.0 . . ?
H13A C13 H13B 107.2 . . ?
N5 C14 S1 176.9(6) . . ?
N6 C15 S2 179.4(6) . . ?
O1 S3 O2 116.1(4) . . ?
O1 S3 O3 115.8(4) . . ?
O2 S3 O3 114.1(3) . . ?
O1 S3 C16 103.1(4) . . ?
O2 S3 C16 102.9(4) . . ?
O3 S3 C16 102.0(5) . . ?
F3 C16 F1 108.1(8) . . ?
F3 C16 F2 105.3(8) . . ?
F1 C16 F2 108.1(9) . . ?
F3 C16 S3 111.7(8) . . ?
F1 C16 S3 111.1(6) . . ?
F2 C16 S3 112.2(6) . . ?

loop_
_geom_bond_atom_site_label_1
_geom_bond_atom_site_label_2
_geom_bond_distance
_geom_bond_site_symmetry_2
_geom_bond_publ_flag
Co N5 1.877(6) . ?
Co N6 1.893(6) . ?
Co N1 1.971(5) . ?
Co N4 1.978(6) . ?
Co N2 1.989(6) . ?
Co N3 1.996(6) . ?
N1 C2 1.470(9) . ?
N1 C3 1.477(9) . ?
N1 H1 0.91 . ?
N2 C11 1.490(9) . ?
N2 C4 1.505(8) . ?
N2 C5 1.526(9) . ?
N3 C7 1.487(9) . ?
N3 C8 1.493(9) . ?
N3 C13 1.505(9) . ?
N4 C10 1.477(9) . ?
N4 C9 1.487(8) . ?
N4 H4 0.91 . ?
N5 C14 1.159(9) . ?
N6 C15 1.155(9) . ?
S1 C14 1.603(7) . ?
S2 C15 1.611(7) . ?
C1 C2 1.479(10) . ?
C1 C10 1.510(10) . ?
C1 H1A 0.97 . ?
C1 H1B 0.97 . ?
C2 H2A 0.97 . ?
C2 H2B 0.97 . ?
C3 C4 1.492(10) . ?
C3 H3A 0.97 . ?
C3 H3B 0.97 . ?
C4 H4A 0.97 . ?
C4 H4B 0.97 . ?
C5 C6 1.517(10) . ?
C5 H5A 0.97 . ?
C5 H5B 0.97 . ?
C6 C7 1.525(11) . ?
C6 H6A 0.97 . ?
C6 H6B 0.97 . ?
C7 H7A 0.97 . ?
C7 H7B 0.97 . ?
C8 C9 1.511(11) . ?
C8 H8A 0.97 . ?
C8 H8B 0.97 . ?
C9 H9A 0.97 . ?
C9 H9B 0.97 . ?
C10 H10A 0.97 . ?
C10 H10B 0.97 . ?
C11 C12 1.542(10) . ?
C11 H11A 0.97 . ?
C11 H11B 0.97 . ?
C12 C13 1.517(12) . ?
C12 H12A 0.97 . ?
C12 H12B 0.97 . ?
C13 H13A 0.97 . ?
C13 H13B 0.97 . ?
O1 S3 1.424(6) . ?
O2 S3 1.425(6) . ?
O3 S3 1.442(6) . ?
S3 C16 1.799(9) . ?
C16 F3 1.305(12) . ?
C16 F1 1.313(10) . ?
C16 F2 1.317(10) . ?
